data_7200936
loop_
_publ_author_name
'Baudron, St\'ephane A.'
'Salazar-Mendoza, Domingo'
'Hosseini, Mir Wais'

_publ_section_title
;
 Combination of primary amide and dipyrrin for the elaboration of
 extended architectures built upon both coordination and hydrogen
 bonding
;
_journal_issue 7
_journal_name_full CrystEngComm
_journal_page_first 1245
_journal_paper_doi 10.1039/b901167f
_journal_volume 11
_journal_year 2009
_chemical_formula_moiety 'C32 H24 N6 O2 Zn, 2(C4 H8 O2)'
_chemical_formula_sum 'C40 H40 N6 O6 Zn'
_chemical_formula_weight 766.19
_chemical_name_systematic
;
?
;
_space_group_IT_number 2
_symmetry_cell_setting triclinic
_symmetry_space_group_name_Hall '-P 1'
_symmetry_space_group_name_H-M 'P -1'
_atom_sites_solution_hydrogens geom
_atom_sites_solution_primary direct
_atom_sites_solution_secondary difmap
_audit_creation_method SHELXL-97
_cell_angle_alpha 103.3150(10)
_cell_angle_beta 97.276(2)
_cell_angle_gamma 95.440(2)
_cell_formula_units_Z 2
_cell_length_a 9.9609(3)
_cell_length_b 13.6458(3)
_cell_length_c 14.1783(3)
_cell_measurement_reflns_used 4338
_cell_measurement_temperature 173(2)
_cell_measurement_theta_max 27.46
_cell_measurement_theta_min 2.37
_cell_volume 1844.87(8)
_computing_cell_refinement 'Bruker SMART'
_computing_data_collection 'Bruker SMART'
_computing_data_reduction 'Bruker SAINT'
_computing_molecular_graphics 'Bruker SHELXTL'
_computing_publication_material 'Bruker SHELXTL'
_computing_structure_refinement 'Bruker SHELXTL'
_computing_structure_solution 'Bruker SHELXTL'
_diffrn_ambient_temperature 173(2)
_diffrn_measured_fraction_theta_full 0.966
_diffrn_measured_fraction_theta_max 0.966
_diffrn_measurement_device_type 'CCD area detector'
_diffrn_measurement_method 'phi and omega scans'
_diffrn_radiation_monochromator graphite
_diffrn_radiation_source 'fine-focus sealed tube'
_diffrn_radiation_type MoK\a
_diffrn_radiation_wavelength 0.71073
_diffrn_reflns_av_R_equivalents 0.0353
_diffrn_reflns_av_sigmaI/netI 0.0609
_diffrn_reflns_limit_h_max 12
_diffrn_reflns_limit_h_min -12
_diffrn_reflns_limit_k_max 17
_diffrn_reflns_limit_k_min -17
_diffrn_reflns_limit_l_max 18
_diffrn_reflns_limit_l_min -18
_diffrn_reflns_number 19542
_diffrn_reflns_theta_full 27.56
_diffrn_reflns_theta_max 27.56
_diffrn_reflns_theta_min 1.49
_exptl_absorpt_coefficient_mu 0.722
_exptl_absorpt_correction_T_max 0.9580
_exptl_absorpt_correction_T_min 0.8632
_exptl_absorpt_correction_type multi-scan
_exptl_absorpt_process_details sadabs
_exptl_crystal_colour yellow
_exptl_crystal_density_diffrn 1.379
_exptl_crystal_density_meas ?
_exptl_crystal_density_method .
_exptl_crystal_description plate
_exptl_crystal_F_000 800
_exptl_crystal_size_max 0.21
_exptl_crystal_size_mid 0.20
_exptl_crystal_size_min 0.06
_refine_diff_density_max 0.786
_refine_diff_density_min -0.731
_refine_diff_density_rms 0.087
_refine_ls_extinction_method none
_refine_ls_goodness_of_fit_ref 1.033
_refine_ls_hydrogen_treatment riding
_refine_ls_matrix_type full
_refine_ls_number_parameters 460
_refine_ls_number_reflns 8216
_refine_ls_number_restraints 0
_refine_ls_restrained_S_all 1.033
_refine_ls_R_factor_all 0.0920
_refine_ls_R_factor_gt 0.0642
_refine_ls_shift/su_max 0.000
_refine_ls_shift/su_mean 0.000
_refine_ls_structure_factor_coef Fsqd
_refine_ls_weighting_details 'calc w=1/[\s^2^(Fo^2^)+(0.0656P)^2^+3.5041P] where P=(Fo^2^+2Fc^2^)/3'
_refine_ls_weighting_scheme calc
_refine_ls_wR_factor_gt 0.1489
_refine_ls_wR_factor_ref 0.1781
_reflns_number_gt 6104
_reflns_number_total 8216
_reflns_threshold_expression >2sigma(I)
_cod_data_source_file b901167f.txt
_cod_data_source_block compound5
_cod_depositor_comments
;
The following automatic conversions were performed:
'_symmetry_cell_setting' value 'Triclinic' changed to 'triclinic'
according to '/home/saulius/struct/CIF-dictionaries/cif_core.dic'
dictionary named 'cif_core.dic' version 2.4.1 from 2010-06-29.

Automatic conversion script
Id: cif_fix_enum 1527 2010-12-29 10:47:43Z saulius 
;
_cod_original_cell_volume 1844.86(8)
_cod_original_sg_symbol_H-M 'P-1 '
_cod_database_code 7200936

loop_
_symmetry_equiv_pos_as_xyz
'x, y, z'
'-x, -y, -z'

loop_
_atom_site_label
_atom_site_type_symbol
_atom_site_fract_x
_atom_site_fract_y
_atom_site_fract_z
_atom_site_U_iso_or_equiv
_atom_site_adp_type
_atom_site_occupancy
_atom_site_symmetry_multiplicity
_atom_site_calc_flag
_atom_site_refinement_flags
_atom_site_disorder_assembly
_atom_site_disorder_group
C1 C 0.5008(4) 0.1719(3) 0.2269(3) 0.0444(10) Uani 1 1 d . . .
H1 H 0.5424 0.2254 0.2060 0.053 Uiso 1 1 calc R . .
C2 C 0.5633(4) 0.0861(4) 0.2387(3) 0.0454(10) Uani 1 1 d . . .
H2 H 0.6497 0.0725 0.2257 0.055 Uiso 1 1 calc R . .
C3 C 0.4719(4) 0.0271(3) 0.2727(3) 0.0362(9) Uani 1 1 d . . .
H3 H 0.4847 -0.0342 0.2885 0.043 Uiso 1 1 calc R . .
C4 C 0.3534(4) 0.0772(3) 0.2797(2) 0.0273(7) Uani 1 1 d . . .
C5 C 0.2322(4) 0.0438(2) 0.3097(2) 0.0252(7) Uani 1 1 d . . .
C6 C 0.1116(4) 0.0891(3) 0.3093(2) 0.0278(7) Uani 1 1 d . . .
C7 C -0.0038(4) 0.0643(3) 0.3525(3) 0.0350(8) Uani 1 1 d . . .
H7 H -0.0172 0.0106 0.3819 0.042 Uiso 1 1 calc R . .
C8 C -0.0919(5) 0.1341(4) 0.3429(3) 0.0452(10) Uani 1 1 d . . .
H8 H -0.1759 0.1373 0.3649 0.054 Uiso 1 1 calc R . .
C9 C -0.0304(5) 0.1993(3) 0.2937(3) 0.0445(10) Uani 1 1 d . . .
H9 H -0.0691 0.2537 0.2773 0.053 Uiso 1 1 calc R . .
C10 C 0.2342(4) -0.0476(2) 0.3507(2) 0.0255(7) Uani 1 1 d . . .
C11 C 0.3190(4) -0.0422(3) 0.4379(2) 0.0275(7) Uani 1 1 d . . .
H11 H 0.3743 0.0181 0.4698 0.033 Uiso 1 1 calc R . .
C12 C 0.3222(4) -0.1255(3) 0.4777(2) 0.0279(7) Uani 1 1 d . . .
H12 H 0.3804 -0.1212 0.5357 0.034 Uiso 1 1 calc R . .
C13 C 0.2382(4) -0.2162(2) 0.4311(2) 0.0248(7) Uani 1 1 d . . .
C14 C 0.1523(4) -0.2211(3) 0.3451(3) 0.0316(8) Uani 1 1 d . . .
H14 H 0.0949 -0.2807 0.3140 0.038 Uiso 1 1 calc R . .
C15 C 0.1509(4) -0.1380(3) 0.3049(3) 0.0331(8) Uani 1 1 d . . .
H15 H 0.0937 -0.1426 0.2464 0.040 Uiso 1 1 calc R . .
C16 C 0.2370(4) -0.3056(3) 0.4759(2) 0.0296(8) Uani 1 1 d . . .
C17 C 0.2796(5) 0.4588(3) 0.2775(3) 0.0406(9) Uani 1 1 d . . .
H17 H 0.2895 0.4562 0.3429 0.049 Uiso 1 1 calc R . .
C18 C 0.2978(5) 0.5484(3) 0.2460(3) 0.0416(10) Uani 1 1 d . . .
H18 H 0.3205 0.6140 0.2855 0.050 Uiso 1 1 calc R . .
C19 C 0.2754(4) 0.5207(3) 0.1456(3) 0.0365(9) Uani 1 1 d . . .
H19 H 0.2809 0.5640 0.1039 0.044 Uiso 1 1 calc R . .
C20 C 0.2422(4) 0.4137(2) 0.1171(2) 0.0291(8) Uani 1 1 d . . .
C21 C 0.2098(4) 0.3528(3) 0.0212(3) 0.0293(7) Uani 1 1 d . . .
C22 C 0.1789(4) 0.2476(3) -0.0084(2) 0.0286(7) Uani 1 1 d . . .
C23 C 0.1483(4) 0.1853(3) -0.1055(3) 0.0347(8) Uani 1 1 d . . .
H23 H 0.1415 0.2076 -0.1630 0.042 Uiso 1 1 calc R . .
C24 C 0.1306(5) 0.0862(3) -0.0991(3) 0.0407(9) Uani 1 1 d . . .
H24 H 0.1097 0.0284 -0.1508 0.049 Uiso 1 1 calc R . .
C25 C 0.1507(5) 0.0899(3) 0.0016(3) 0.0394(9) Uani 1 1 d . . .
H25 H 0.1452 0.0328 0.0269 0.047 Uiso 1 1 calc R . .
C26 C 0.2106(4) 0.4060(3) -0.0609(2) 0.0294(8) Uani 1 1 d . . .
C27 C 0.3326(4) 0.4342(3) -0.0909(3) 0.0359(9) Uani 1 1 d . . .
H27 H 0.4147 0.4235 -0.0581 0.043 Uiso 1 1 calc R . .
C28 C 0.3323(4) 0.4784(3) -0.1698(3) 0.0361(9) Uani 1 1 d . . .
H28 H 0.4145 0.4973 -0.1894 0.043 Uiso 1 1 calc R . .
C29 C 0.2107(4) 0.4947(3) -0.2195(2) 0.0296(8) Uani 1 1 d . . .
C30 C 0.0895(4) 0.4683(3) -0.1886(3) 0.0354(9) Uani 1 1 d . . .
H30 H 0.0076 0.4798 -0.2211 0.042 Uiso 1 1 calc R . .
C31 C 0.0890(4) 0.4249(3) -0.1092(3) 0.0368(9) Uani 1 1 d . . .
H31 H 0.0069 0.4082 -0.0883 0.044 Uiso 1 1 calc R . .
N1 N 0.3757(3) 0.1672(2) 0.2494(2) 0.0334(7) Uani 1 1 d . . .
N2 N 0.0909(3) 0.1741(2) 0.2729(2) 0.0333(7) Uani 1 1 d . . .
N3 N 0.3518(3) -0.3139(3) 0.5300(2) 0.0403(8) Uani 1 1 d . . .
H3A H 0.3557 -0.3630 0.5585 0.048 Uiso 1 1 calc R . .
H3B H 0.4226 -0.2701 0.5367 0.048 Uiso 1 1 calc R . .
N4 N 0.2466(4) 0.3775(2) 0.2021(2) 0.0352(7) Uani 1 1 d . . .
N5 N 0.1783(3) 0.1844(2) 0.0564(2) 0.0329(7) Uani 1 1 d . . .
N6 N 0.1066(4) 0.5258(3) -0.3730(2) 0.0407(8) Uani 1 1 d . . .
H6A H 0.1077 0.5510 -0.4232 0.049 Uiso 1 1 calc R . .
H6B H 0.0333 0.4915 -0.3656 0.049 Uiso 1 1 calc R . .
O1 O 0.1317(3) -0.36662(19) 0.46357(19) 0.0361(6) Uani 1 1 d . . .
O2 O 0.3257(3) 0.5883(3) -0.3137(2) 0.0556(9) Uani 1 1 d . . .
Zn1 Zn 0.22148(5) 0.23329(3) 0.20131(3) 0.03549(15) Uani 1 1 d . . .
C32 C 0.2185(4) 0.5399(3) -0.3064(3) 0.0351(9) Uani 1 1 d . . .
C33 C 0.6853(5) 0.8185(5) 0.3136(4) 0.0605(14) Uani 1 1 d . . .
H33A H 0.6615 0.8162 0.2446 0.073 Uiso 1 1 calc R . .
H33B H 0.7032 0.8892 0.3497 0.073 Uiso 1 1 calc R . .
C34 C 0.5691(5) 0.7665(4) 0.3480(4) 0.0571(13) Uani 1 1 d . . .
H34A H 0.4881 0.7989 0.3364 0.069 Uiso 1 1 calc R . .
H34B H 0.5501 0.6961 0.3110 0.069 Uiso 1 1 calc R . .
C35 C 0.7203(6) 0.7242(4) 0.4665(4) 0.0604(13) Uani 1 1 d . . .
H35A H 0.7024 0.6525 0.4337 0.072 Uiso 1 1 calc R . .
H35B H 0.7447 0.7302 0.5362 0.072 Uiso 1 1 calc R . .
C36 C 0.8371(5) 0.7727(5) 0.4289(4) 0.0601(13) Uani 1 1 d . . .
H36A H 0.8609 0.8426 0.4664 0.072 Uiso 1 1 calc R . .
H36B H 0.9158 0.7374 0.4384 0.072 Uiso 1 1 calc R . .
O3 O 0.6001(3) 0.7707(2) 0.4499(2) 0.0487(7) Uani 1 1 d . . .
O4 O 0.8048(3) 0.7705(3) 0.3278(2) 0.0571(9) Uani 1 1 d . . .
C37 C 0.7575(9) 0.2773(8) -0.0283(8) 0.1313(18) Uani 1 1 d . . .
H37A H 0.7503 0.3337 0.0260 0.158 Uiso 1 1 calc R . .
H37B H 0.8211 0.3009 -0.0672 0.158 Uiso 1 1 calc R . .
C38 C 0.8090(9) 0.1940(8) 0.0100(8) 0.1313(18) Uani 1 1 d . . .
H38A H 0.8440 0.1486 -0.0419 0.158 Uiso 1 1 calc R . .
H38B H 0.8844 0.2222 0.0626 0.158 Uiso 1 1 calc R . .
C39 C 0.5888(9) 0.1191(9) -0.0084(8) 0.1313(18) Uani 1 1 d . . .
H39A H 0.5217 0.0921 0.0261 0.158 Uiso 1 1 calc R . .
H39B H 0.5925 0.0674 -0.0675 0.158 Uiso 1 1 calc R . .
C40 C 0.5456(9) 0.2014(8) -0.0348(8) 0.1313(18) Uani 1 1 d . . .
H40A H 0.5342 0.2512 0.0237 0.158 Uiso 1 1 calc R . .
H40B H 0.4572 0.1814 -0.0759 0.158 Uiso 1 1 calc R . .
O5 O 0.7068(8) 0.1355(5) 0.0465(4) 0.122(2) Uani 1 1 d . . .
O6 O 0.6335(8) 0.2452(6) -0.0842(5) 0.153(3) Uani 1 1 d . . .

loop_
_atom_site_aniso_label
_atom_site_aniso_U_11
_atom_site_aniso_U_22
_atom_site_aniso_U_33
_atom_site_aniso_U_23
_atom_site_aniso_U_13
_atom_site_aniso_U_12
C1 0.038(2) 0.060(3) 0.038(2) 0.0260(19) 0.0020(18) -0.014(2)
C2 0.031(2) 0.071(3) 0.037(2) 0.021(2) 0.0046(17) 0.001(2)
C3 0.034(2) 0.046(2) 0.0314(18) 0.0155(16) 0.0019(16) 0.0054(17)
C4 0.032(2) 0.0291(17) 0.0220(15) 0.0112(13) 0.0019(14) 0.0019(14)
C5 0.0320(19) 0.0228(15) 0.0207(14) 0.0088(12) 0.0006(13) -0.0004(13)
C6 0.032(2) 0.0301(17) 0.0231(15) 0.0110(13) 0.0034(14) 0.0047(15)
C7 0.034(2) 0.044(2) 0.0271(17) 0.0104(15) 0.0050(15) 0.0022(17)
C8 0.038(2) 0.064(3) 0.033(2) 0.0056(19) 0.0067(18) 0.014(2)
C9 0.049(3) 0.049(2) 0.039(2) 0.0123(18) 0.0059(19) 0.024(2)
C10 0.0283(19) 0.0252(16) 0.0248(15) 0.0110(13) 0.0031(14) 0.0024(14)
C11 0.032(2) 0.0248(16) 0.0240(16) 0.0087(13) -0.0014(14) -0.0040(14)
C12 0.032(2) 0.0289(17) 0.0237(16) 0.0119(13) 0.0023(14) -0.0017(14)
C13 0.0293(19) 0.0234(15) 0.0249(15) 0.0108(12) 0.0075(14) 0.0040(13)
C14 0.037(2) 0.0258(17) 0.0300(17) 0.0089(14) -0.0012(15) -0.0023(15)
C15 0.037(2) 0.0309(18) 0.0290(17) 0.0122(14) -0.0068(15) -0.0023(15)
C16 0.038(2) 0.0277(17) 0.0266(16) 0.0121(13) 0.0080(15) 0.0032(15)
C17 0.056(3) 0.035(2) 0.0295(18) 0.0067(15) 0.0084(18) 0.0006(18)
C18 0.047(3) 0.0258(18) 0.050(2) 0.0045(16) 0.013(2) 0.0024(17)
C19 0.041(2) 0.0279(18) 0.046(2) 0.0167(16) 0.0133(18) 0.0060(16)
C20 0.037(2) 0.0235(16) 0.0293(17) 0.0115(13) 0.0041(15) 0.0042(14)
C21 0.031(2) 0.0306(17) 0.0316(17) 0.0173(14) 0.0056(15) 0.0043(15)
C22 0.030(2) 0.0303(17) 0.0268(16) 0.0125(14) -0.0002(14) 0.0036(14)
C23 0.037(2) 0.040(2) 0.0258(17) 0.0100(15) -0.0009(15) 0.0035(17)
C24 0.048(3) 0.037(2) 0.0321(19) 0.0020(16) 0.0007(18) 0.0052(18)
C25 0.052(3) 0.0253(17) 0.040(2) 0.0118(15) 0.0017(19) 0.0009(17)
C26 0.038(2) 0.0271(16) 0.0265(16) 0.0130(13) 0.0047(15) 0.0040(15)
C27 0.031(2) 0.042(2) 0.041(2) 0.0246(17) 0.0040(17) 0.0042(17)
C28 0.034(2) 0.041(2) 0.039(2) 0.0223(17) 0.0036(17) -0.0001(17)
C29 0.036(2) 0.0246(16) 0.0290(17) 0.0116(13) 0.0036(15) 0.0001(14)
C30 0.034(2) 0.042(2) 0.0368(19) 0.0227(16) 0.0035(16) 0.0051(17)
C31 0.033(2) 0.045(2) 0.041(2) 0.0258(18) 0.0064(17) 0.0072(17)
N1 0.0350(18) 0.0349(16) 0.0326(15) 0.0176(13) 0.0036(13) -0.0054(13)
N2 0.0402(19) 0.0338(16) 0.0300(15) 0.0141(13) 0.0046(14) 0.0111(14)
N3 0.0363(19) 0.0424(18) 0.050(2) 0.0325(16) 0.0018(15) -0.0026(15)
N4 0.054(2) 0.0254(14) 0.0270(14) 0.0107(12) 0.0036(14) 0.0039(14)
N5 0.046(2) 0.0260(14) 0.0276(15) 0.0119(12) 0.0020(14) 0.0011(13)
N6 0.043(2) 0.0475(19) 0.0359(17) 0.0264(15) -0.0005(15) -0.0069(16)
O1 0.0417(16) 0.0293(13) 0.0384(14) 0.0173(11) 0.0016(12) -0.0060(12)
O2 0.051(2) 0.067(2) 0.0519(18) 0.0413(16) -0.0072(15) -0.0223(16)
Zn1 0.0536(3) 0.0277(2) 0.0277(2) 0.01471(17) 0.00268(19) 0.00291(19)
C32 0.048(2) 0.0299(18) 0.0292(18) 0.0153(14) 0.0008(17) 0.0011(17)
C33 0.045(3) 0.097(4) 0.047(3) 0.026(3) 0.015(2) 0.020(3)
C34 0.040(3) 0.072(3) 0.051(3) 0.001(2) 0.004(2) 0.006(2)
C35 0.060(3) 0.059(3) 0.072(3) 0.027(3) 0.019(3) 0.022(3)
C36 0.044(3) 0.084(4) 0.050(3) 0.011(3) 0.005(2) 0.013(3)
O3 0.0438(19) 0.0522(18) 0.0569(19) 0.0187(15) 0.0199(15) 0.0114(14)
O4 0.0402(19) 0.090(3) 0.0400(16) 0.0089(16) 0.0101(14) 0.0135(17)
C37 0.083(3) 0.169(5) 0.159(4) 0.075(4) 0.022(3) 0.008(3)
C38 0.083(3) 0.169(5) 0.159(4) 0.075(4) 0.022(3) 0.008(3)
C39 0.083(3) 0.169(5) 0.159(4) 0.075(4) 0.022(3) 0.008(3)
C40 0.083(3) 0.169(5) 0.159(4) 0.075(4) 0.022(3) 0.008(3)
O5 0.168(6) 0.122(4) 0.126(4) 0.084(4) 0.073(4) 0.063(4)
O6 0.140(6) 0.194(7) 0.186(7) 0.149(6) 0.038(5) 0.055(5)

loop_
_atom_type_symbol
_atom_type_description
_atom_type_scat_dispersion_real
_atom_type_scat_dispersion_imag
_atom_type_scat_source
C C 0.0030 0.0020 'International Tables Vol C Tables 4.2.6.8 and 6.1.1.4'
H H 0.0000 0.0000 'International Tables Vol C Tables 4.2.6.8 and 6.1.1.4'
N N 0.0060 0.0030 'International Tables Vol C Tables 4.2.6.8 and 6.1.1.4'
O O 0.0110 0.0060 'International Tables Vol C Tables 4.2.6.8 and 6.1.1.4'
Zn Zn 0.2840 1.4300 'International Tables Vol C Tables 4.2.6.8 and 6.1.1.4'

loop_
_geom_angle_atom_site_label_1
_geom_angle_atom_site_label_2
_geom_angle_atom_site_label_3
_geom_angle
_geom_angle_site_symmetry_1
_geom_angle_site_symmetry_3
_geom_angle_publ_flag
N1 C1 C2 111.8(4) . . ?
N1 C1 H1 124.1 . . ?
C2 C1 H1 124.1 . . ?
C3 C2 C1 106.5(4) . . ?
C3 C2 H2 126.8 . . ?
C1 C2 H2 126.8 . . ?
C2 C3 C4 107.0(4) . . ?
C2 C3 H3 126.5 . . ?
C4 C3 H3 126.5 . . ?
N1 C4 C5 124.3(3) . . ?
N1 C4 C3 108.5(3) . . ?
C5 C4 C3 127.2(3) . . ?
C4 C5 C6 127.2(3) . . ?
C4 C5 C10 116.1(3) . . ?
C6 C5 C10 116.6(3) . . ?
N2 C6 C5 124.5(3) . . ?
N2 C6 C7 108.1(3) . . ?
C5 C6 C7 127.2(3) . . ?
C8 C7 C6 107.4(4) . . ?
C8 C7 H7 126.3 . . ?
C6 C7 H7 126.3 . . ?
C7 C8 C9 106.3(4) . . ?
C7 C8 H8 126.9 . . ?
C9 C8 H8 126.9 . . ?
N2 C9 C8 111.8(4) . . ?
N2 C9 H9 124.1 . . ?
C8 C9 H9 124.1 . . ?
C11 C10 C15 118.8(3) . . ?
C11 C10 C5 119.6(3) . . ?
C15 C10 C5 121.7(3) . . ?
C12 C11 C10 120.7(3) . . ?
C12 C11 H11 119.6 . . ?
C10 C11 H11 119.6 . . ?
C11 C12 C13 120.2(3) . . ?
C11 C12 H12 119.9 . . ?
C13 C12 H12 119.9 . . ?
C14 C13 C12 119.1(3) . . ?
C14 C13 C16 120.4(3) . . ?
C12 C13 C16 120.5(3) . . ?
C15 C14 C13 120.5(3) . . ?
C15 C14 H14 119.8 . . ?
C13 C14 H14 119.8 . . ?
C14 C15 C10 120.8(3) . . ?
C14 C15 H15 119.6 . . ?
C10 C15 H15 119.6 . . ?
O1 C16 N3 122.8(3) . . ?
O1 C16 C13 120.7(3) . . ?
N3 C16 C13 116.5(3) . . ?
N4 C17 C18 111.7(3) . . ?
N4 C17 H17 124.1 . . ?
C18 C17 H17 124.1 . . ?
C19 C18 C17 106.6(3) . . ?
C19 C18 H18 126.7 . . ?
C17 C18 H18 126.7 . . ?
C18 C19 C20 107.2(3) . . ?
C18 C19 H19 126.4 . . ?
C20 C19 H19 126.4 . . ?
C21 C20 N4 124.8(3) . . ?
C21 C20 C19 126.9(3) . . ?
N4 C20 C19 108.3(3) . . ?
C22 C21 C20 127.8(3) . . ?
C22 C21 C26 115.2(3) . . ?
C20 C21 C26 117.0(3) . . ?
C21 C22 N5 123.9(3) . . ?
C21 C22 C23 128.0(3) . . ?
N5 C22 C23 108.1(3) . . ?
C24 C23 C22 107.5(3) . . ?
C24 C23 H23 126.2 . . ?
C22 C23 H23 126.2 . . ?
C23 C24 C25 105.8(3) . . ?
C23 C24 H24 127.1 . . ?
C25 C24 H24 127.1 . . ?
N5 C25 C24 112.2(3) . . ?
N5 C25 H25 123.9 . . ?
C24 C25 H25 123.9 . . ?
C27 C26 C31 119.2(3) . . ?
C27 C26 C21 120.3(3) . . ?
C31 C26 C21 120.5(3) . . ?
C26 C27 C28 120.1(4) . . ?
C26 C27 H27 119.9 . . ?
C28 C27 H27 119.9 . . ?
C29 C28 C27 120.6(4) . . ?
C29 C28 H28 119.7 . . ?
C27 C28 H28 119.7 . . ?
C30 C29 C28 119.3(3) . . ?
C30 C29 C32 123.2(3) . . ?
C28 C29 C32 117.5(3) . . ?
C29 C30 C31 120.4(4) . . ?
C29 C30 H30 119.8 . . ?
C31 C30 H30 119.8 . . ?
C30 C31 C26 120.3(4) . . ?
C30 C31 H31 119.8 . . ?
C26 C31 H31 119.9 . . ?
C1 N1 C4 106.3(3) . . ?
C1 N1 Zn1 128.0(2) . . ?
C4 N1 Zn1 121.2(3) . . ?
C9 N2 C6 106.4(3) . . ?
C9 N2 Zn1 130.8(3) . . ?
C6 N2 Zn1 122.8(3) . . ?
C16 N3 H3A 120.0 . . ?
C16 N3 H3B 120.0 . . ?
H3A N3 H3B 120.0 . . ?
C17 N4 C20 106.2(3) . . ?
C17 N4 Zn1 129.8(3) . . ?
C20 N4 Zn1 123.9(2) . . ?
C25 N5 C22 106.5(3) . . ?
C25 N5 Zn1 129.1(2) . . ?
C22 N5 Zn1 124.3(2) . . ?
C32 N6 H6A 120.0 . . ?
C32 N6 H6B 120.0 . . ?
H6A N6 H6B 120.0 . . ?
N4 Zn1 N2 123.50(14) . . ?
N4 Zn1 N1 120.70(14) . . ?
N2 Zn1 N1 94.70(12) . . ?
N4 Zn1 N5 95.15(12) . . ?
N2 Zn1 N5 114.30(13) . . ?
N1 Zn1 N5 109.08(13) . . ?
O2 C32 N6 122.4(3) . . ?
O2 C32 C29 119.8(3) . . ?
N6 C32 C29 117.9(3) . . ?
O4 C33 C34 110.5(4) . . ?
O4 C33 H33A 109.6 . . ?
C34 C33 H33A 109.6 . . ?
O4 C33 H33B 109.6 . . ?
C34 C33 H33B 109.6 . . ?
H33A C33 H33B 108.1 . . ?
O3 C34 C33 110.8(4) . . ?
O3 C34 H34A 109.5 . . ?
C33 C34 H34A 109.5 . . ?
O3 C34 H34B 109.5 . . ?
C33 C34 H34B 109.5 . . ?
H34A C34 H34B 108.1 . . ?
O3 C35 C36 111.2(4) . . ?
O3 C35 H35A 109.4 . . ?
C36 C35 H35A 109.4 . . ?
O3 C35 H35B 109.4 . . ?
C36 C35 H35B 109.4 . . ?
H35A C35 H35B 108.0 . . ?
O4 C36 C35 112.0(4) . . ?
O4 C36 H36A 109.2 . . ?
C35 C36 H36A 109.2 . . ?
O4 C36 H36B 109.2 . . ?
C35 C36 H36B 109.2 . . ?
H36A C36 H36B 107.9 . . ?
C34 O3 C35 109.1(4) . . ?
C36 O4 C33 109.0(4) . . ?
O6 C37 C38 110.3(8) . . ?
O6 C37 H37A 109.6 . . ?
C38 C37 H37A 109.6 . . ?
O6 C37 H37B 109.6 . . ?
C38 C37 H37B 109.6 . . ?
H37A C37 H37B 108.1 . . ?
O5 C38 C37 113.8(7) . . ?
O5 C38 H38A 108.8 . . ?
C37 C38 H38A 108.8 . . ?
O5 C38 H38B 108.8 . . ?
C37 C38 H38B 108.8 . . ?
H38A C38 H38B 107.7 . . ?
O5 C39 C40 115.2(10) . . ?
O5 C39 H39A 108.5 . . ?
C40 C39 H39A 108.5 . . ?
O5 C39 H39B 108.5 . . ?
C40 C39 H39B 108.5 . . ?
H39A C39 H39B 107.5 . . ?
C39 C40 O6 113.0(9) . . ?
C39 C40 H40A 109.0 . . ?
O6 C40 H40A 109.0 . . ?
C39 C40 H40B 109.0 . . ?
O6 C40 H40B 109.0 . . ?
H40A C40 H40B 107.8 . . ?
C39 O5 C38 112.6(7) . . ?
C37 O6 C40 111.0(8) . . ?

loop_
_geom_bond_atom_site_label_1
_geom_bond_atom_site_label_2
_geom_bond_distance
_geom_bond_site_symmetry_2
_geom_bond_publ_flag
C1 N1 1.324(5) . ?
C1 C2 1.410(6) . ?
C1 H1 0.9300 . ?
C2 C3 1.365(6) . ?
C2 H2 0.9300 . ?
C3 C4 1.421(5) . ?
C3 H3 0.9300 . ?
C4 N1 1.399(4) . ?
C4 C5 1.400(5) . ?
C5 C6 1.402(5) . ?
C5 C10 1.494(4) . ?
C6 N2 1.396(4) . ?
C6 C7 1.418(5) . ?
C7 C8 1.373(6) . ?
C7 H7 0.9300 . ?
C8 C9 1.395(6) . ?
C8 H8 0.9300 . ?
C9 N2 1.337(5) . ?
C9 H9 0.9300 . ?
C10 C11 1.389(4) . ?
C10 C15 1.390(5) . ?
C11 C12 1.381(4) . ?
C11 H11 0.9300 . ?
C12 C13 1.399(5) . ?
C12 H12 0.9300 . ?
C13 C14 1.382(5) . ?
C13 C16 1.500(4) . ?
C14 C15 1.381(5) . ?
C14 H14 0.9300 . ?
C15 H15 0.9300 . ?
C16 O1 1.243(4) . ?
C16 N3 1.323(5) . ?
C17 N4 1.333(5) . ?
C17 C18 1.400(5) . ?
C17 H17 0.9300 . ?
C18 C19 1.368(6) . ?
C18 H18 0.9300 . ?
C19 C20 1.417(5) . ?
C19 H19 0.9300 . ?
C20 C21 1.401(5) . ?
C20 N4 1.401(4) . ?
C21 C22 1.393(5) . ?
C21 C26 1.508(4) . ?
C22 N5 1.397(4) . ?
C22 C23 1.420(5) . ?
C23 C24 1.373(5) . ?
C23 H23 0.9300 . ?
C24 C25 1.405(5) . ?
C24 H24 0.9300 . ?
C25 N5 1.326(5) . ?
C25 H25 0.9300 . ?
C26 C27 1.387(5) . ?
C26 C31 1.390(5) . ?
C27 C28 1.387(5) . ?
C27 H27 0.9300 . ?
C28 C29 1.386(5) . ?
C28 H28 0.9300 . ?
C29 C30 1.380(5) . ?
C29 C32 1.506(4) . ?
C30 C31 1.388(5) . ?
C30 H30 0.9300 . ?
C31 H31 0.9300 . ?
N1 Zn1 1.979(3) . ?
N2 Zn1 1.972(3) . ?
N3 H3A 0.8600 . ?
N3 H3B 0.8600 . ?
N4 Zn1 1.957(3) . ?
N5 Zn1 1.985(3) . ?
N6 C32 1.334(5) . ?
N6 H6A 0.8600 . ?
N6 H6B 0.8600 . ?
O2 C32 1.231(5) . ?
C33 O4 1.426(6) . ?
C33 C34 1.492(7) . ?
C33 H33A 0.9700 . ?
C33 H33B 0.9700 . ?
C34 O3 1.425(6) . ?
C34 H34A 0.9700 . ?
C34 H34B 0.9700 . ?
C35 O3 1.426(6) . ?
C35 C36 1.499(7) . ?
C35 H35A 0.9700 . ?
C35 H35B 0.9700 . ?
C36 O4 1.421(6) . ?
C36 H36A 0.9700 . ?
C36 H36B 0.9700 . ?
C37 O6 1.355(10) . ?
C37 C38 1.475(12) . ?
C37 H37A 0.9700 . ?
C37 H37B 0.9700 . ?
C38 O5 1.453(9) . ?
C38 H38A 0.9700 . ?
C38 H38B 0.9700 . ?
C39 O5 1.295(10) . ?
C39 C40 1.353(12) . ?
C39 H39A 0.9700 . ?
C39 H39B 0.9700 . ?
C40 O6 1.366(10) . ?
C40 H40A 0.9700 . ?
C40 H40B 0.9700 . ?
